data_1565622
loop_
_publ_author_name
'Liu, Kang'
'Zhang, Junhua'
'Huo, Shuaicong'
'Dong, Qing'
'Hao, Zhiqiang'
'Han, Zhangang'
'Lu, Guo-Liang'
'Lin, Jin'

_publ_section_title
;
 Highly efficient oxidation of alcohols catalyzed by Ru(II) carbonyl
 complexes bearing salicylaldiminato ligands
;
_journal_name_full 'Inorganica Chimica Acta'
_journal_page_first 119224
_journal_paper_doi 10.1016/j.ica.2019.119224
_journal_volume 500
_journal_year 2020
_chemical_formula_sum 'C47 H58 Cl2 N2 O4 Ru'
_chemical_formula_weight 886.92
_space_group_IT_number 15
_space_group_name_Hall '-C 2yc'
_space_group_name_H-M_alt 'C 1 2/c 1'
_symmetry_cell_setting monoclinic
_symmetry_space_group_name_H-M 'C 1 2/c 1'
_atom_sites_solution_hydrogens geom
_atom_sites_solution_primary direct
_atom_sites_solution_secondary difmap
_audit_creation_method SHELXL-97
_cell_angle_alpha 90.00
_cell_angle_beta 90.7680(10)
_cell_angle_gamma 90.00
_cell_formula_units_Z 4
_cell_length_a 10.7490(9)
_cell_length_b 28.936(2)
_cell_length_c 14.9381(12)
_cell_measurement_reflns_used 4358
_cell_measurement_temperature 298(2)
_cell_measurement_theta_max 24.10
_cell_measurement_theta_min 2.453
_cell_volume 4645.8(6)
_computing_cell_refinement 'Bruker SMART'
_computing_data_collection 'Bruker SMART'
_computing_data_reduction 'Bruker SAINT'
_computing_molecular_graphics 'Bruker SHELXTL'
_computing_publication_material 'Bruker SHELXTL'
_computing_structure_refinement 'SHELXL-97 (Sheldrick, 1997)'
_computing_structure_solution 'SHELXS-97 (Sheldrick, 1990)'
_diffrn_ambient_temperature 298(2)
_diffrn_measured_fraction_theta_full 0.998
_diffrn_measured_fraction_theta_max 0.998
_diffrn_measurement_device_type 'CCD area detector'
_diffrn_measurement_method 'phi and omega scans'
_diffrn_radiation_monochromator graphite
_diffrn_radiation_source 'fine-focus sealed tube'
_diffrn_radiation_type MoK\a
_diffrn_radiation_wavelength 0.71073
_diffrn_reflns_av_R_equivalents 0.0558
_diffrn_reflns_av_sigmaI/netI 0.0762
_diffrn_reflns_limit_h_max 12
_diffrn_reflns_limit_h_min -12
_diffrn_reflns_limit_k_max 34
_diffrn_reflns_limit_k_min -34
_diffrn_reflns_limit_l_max 12
_diffrn_reflns_limit_l_min -17
_diffrn_reflns_number 11578
_diffrn_reflns_theta_full 25.02
_diffrn_reflns_theta_max 25.02
_diffrn_reflns_theta_min 2.45
_exptl_absorpt_coefficient_mu 0.494
_exptl_absorpt_correction_T_max 0.9340
_exptl_absorpt_correction_T_min 0.8659
_exptl_absorpt_correction_type multi-scan
_exptl_absorpt_process_details sadabs
_exptl_crystal_colour yellow
_exptl_crystal_density_diffrn 1.268
_exptl_crystal_density_method 'not measured'
_exptl_crystal_description block
_exptl_crystal_F_000 1856
_exptl_crystal_size_max 0.30
_exptl_crystal_size_mid 0.27
_exptl_crystal_size_min 0.14
_refine_diff_density_max 1.988
_refine_diff_density_min -0.578
_refine_diff_density_rms 0.113
_refine_ls_extinction_method none
_refine_ls_goodness_of_fit_ref 1.067
_refine_ls_hydrogen_treatment mixed
_refine_ls_matrix_type full
_refine_ls_number_parameters 261
_refine_ls_number_reflns 4103
_refine_ls_number_restraints 0
_refine_ls_restrained_S_all 1.067
_refine_ls_R_factor_all 0.0898
_refine_ls_R_factor_gt 0.0645
_refine_ls_shift/su_max 0.000
_refine_ls_shift/su_mean 0.000
_refine_ls_structure_factor_coef Fsqd
_refine_ls_weighting_details 'calc w=1/[\s^2^(Fo^2^)+(0.1105P)^2^+6.9750P] where P=(Fo^2^+2Fc^2^)/3'
_refine_ls_weighting_scheme calc
_refine_ls_wR_factor_gt 0.1792
_refine_ls_wR_factor_ref 0.1942
_reflns_number_gt 3084
_reflns_number_total 4103
_reflns_threshold_expression >2sigma(I)
_cod_data_source_file cif-1b.cif
_cod_data_source_block 180719b
_cod_depositor_comments
;
The following automatic conversions were performed:

data item '_symmetry_cell_setting' value 'Monoclinic' was changed to
'monoclinic' in accordance with the built-in table derived from the
CIF Core dictionary named 'cif_core.dic' version 2.4.5 last updated
on 2014-11-21.

data item '_exptl_crystal_density_meas' value 'none' was changed to
'?' -- the value is perceived as not measured.

Automatic conversion script
Id: cif_fix_values 8738 2021-04-28 16:35:53Z antanas 
;
_cod_original_cell_volume 4645.9(7)
_cod_original_sg_symbol_H-M C2/c
_cod_database_code 1565622

loop_
_symmetry_equiv_pos_as_xyz
'x, y, z'
'-x, y, -z+1/2'
'x+1/2, y+1/2, z'
'-x+1/2, y+1/2, -z+1/2'
'-x, -y, -z'
'x, -y, z-1/2'
'-x+1/2, -y+1/2, -z'
'x+1/2, -y+1/2, z-1/2'

loop_
_atom_site_label
_atom_site_type_symbol
_atom_site_fract_x
_atom_site_fract_y
_atom_site_fract_z
_atom_site_U_iso_or_equiv
_atom_site_adp_type
_atom_site_occupancy
_atom_site_symmetry_multiplicity
_atom_site_calc_flag
_atom_site_refinement_flags
_atom_site_disorder_assembly
_atom_site_disorder_group
Ru1 Ru 0.5000 0.504993(19) 0.7500 0.0281(2) Uani 1 2 d S . .
Cl1 Cl 0.1295(3) 0.74084(13) 0.2332(3) 0.1324(12) Uani 1 1 d . . .
N1 N 0.6168(5) 0.51078(12) 0.8576(3) 0.0303(11) Uani 1 1 d . . .
O1 O 0.3947(3) 0.55644(13) 0.8035(3) 0.0401(10) Uani 1 1 d . . .
O2 O 0.6574(5) 0.4354(2) 0.6543(4) 0.093(2) Uani 1 1 d . . .
C1 C 0.6242(5) 0.54608(19) 0.9092(4) 0.0344(13) Uani 1 1 d . . .
H1 H 0.6926 0.5473 0.9479 0.041 Uiso 1 1 calc R . .
C2 C 0.5380(5) 0.58398(18) 0.9138(4) 0.0316(12) Uani 1 1 d . . .
C3 C 0.4251(5) 0.58613(18) 0.8652(4) 0.0328(13) Uani 1 1 d . . .
C4 C 0.3415(5) 0.62316(19) 0.8842(4) 0.0364(13) Uani 1 1 d . . .
C5 C 0.3801(5) 0.65661(19) 0.9438(4) 0.0369(14) Uani 1 1 d . . .
H5 H 0.3266 0.6812 0.9543 0.044 Uiso 1 1 calc R . .
C6 C 0.4948(5) 0.6562(2) 0.9899(4) 0.0388(14) Uani 1 1 d . . .
C7 C 0.5707(5) 0.61914(18) 0.9755(4) 0.0347(13) Uani 1 1 d . . .
H7 H 0.6456 0.6170 1.0071 0.042 Uiso 1 1 calc R . .
C8 C 0.2135(6) 0.6246(2) 0.8386(5) 0.0473(16) Uani 1 1 d . . .
C9 C 0.2262(7) 0.6310(3) 0.7380(5) 0.062(2) Uani 1 1 d . . .
H9A H 0.2730 0.6586 0.7264 0.093 Uiso 1 1 calc R . .
H9B H 0.1451 0.6336 0.7109 0.093 Uiso 1 1 calc R . .
H9C H 0.2687 0.6048 0.7132 0.093 Uiso 1 1 calc R . .
C10 C 0.1427(6) 0.5801(3) 0.8581(6) 0.064(2) Uani 1 1 d . . .
H10A H 0.1898 0.5541 0.8375 0.096 Uiso 1 1 calc R . .
H10B H 0.0634 0.5808 0.8277 0.096 Uiso 1 1 calc R . .
H10C H 0.1302 0.5774 0.9214 0.096 Uiso 1 1 calc R . .
C11 C 0.1342(6) 0.6648(3) 0.8738(6) 0.069(2) Uani 1 1 d . . .
H11A H 0.1255 0.6619 0.9374 0.104 Uiso 1 1 calc R . .
H11B H 0.0535 0.6640 0.8455 0.104 Uiso 1 1 calc R . .
H11C H 0.1742 0.6936 0.8603 0.104 Uiso 1 1 calc R . .
C12 C 0.5294(6) 0.6968(2) 1.0526(4) 0.0471(16) Uani 1 1 d . . .
C13 C 0.4308(8) 0.7010(3) 1.1252(5) 0.081(3) Uani 1 1 d . . .
H13A H 0.4229 0.6720 1.1558 0.121 Uiso 1 1 calc R . .
H13B H 0.3523 0.7092 1.0981 0.121 Uiso 1 1 calc R . .
H13C H 0.4552 0.7245 1.1673 0.121 Uiso 1 1 calc R . .
C14 C 0.5354(9) 0.7415(2) 1.0007(6) 0.079(3) Uani 1 1 d . . .
H14A H 0.5610 0.7660 1.0400 0.118 Uiso 1 1 calc R . .
H14B H 0.4547 0.7484 0.9758 0.118 Uiso 1 1 calc R . .
H14C H 0.5942 0.7384 0.9532 0.118 Uiso 1 1 calc R . .
C15 C 0.6530(8) 0.6895(3) 1.1002(7) 0.092(3) Uani 1 1 d . . .
H15A H 0.7191 0.6915 1.0578 0.138 Uiso 1 1 calc R . .
H15B H 0.6541 0.6595 1.1277 0.138 Uiso 1 1 calc R . .
H15C H 0.6642 0.7127 1.1454 0.138 Uiso 1 1 calc R . .
C16 C 0.7279(5) 0.47957(18) 0.8661(4) 0.0295(12) Uani 1 1 d . . .
C17 C 0.7104(6) 0.4332(2) 0.8806(4) 0.0446(15) Uani 1 1 d . . .
H17 H 0.6301 0.4217 0.8866 0.054 Uiso 1 1 calc R . .
C18 C 0.8087(6) 0.4040(2) 0.8862(5) 0.0540(18) Uani 1 1 d . . .
H18 H 0.7938 0.3727 0.8952 0.065 Uiso 1 1 calc R . .
C19 C 0.9294(6) 0.4189(2) 0.8791(5) 0.0557(18) Uani 1 1 d . . .
C20 C 0.9485(6) 0.4656(2) 0.8655(5) 0.060(2) Uani 1 1 d . . .
H20 H 1.0292 0.4769 0.8608 0.073 Uiso 1 1 calc R . .
C21 C 0.8475(6) 0.4962(2) 0.8587(5) 0.0552(18) Uani 1 1 d . . .
H21 H 0.8612 0.5275 0.8494 0.066 Uiso 1 1 calc R . .
C22 C 1.0394(7) 0.3863(3) 0.8858(7) 0.091(3) Uani 1 1 d . . .
H22A H 1.1031 0.3963 0.8457 0.136 Uiso 1 1 calc R . .
H22B H 1.0132 0.3556 0.8699 0.136 Uiso 1 1 calc R . .
H22C H 1.0716 0.3863 0.9461 0.136 Uiso 1 1 calc R . .
C23 C 0.5956(6) 0.4605(2) 0.6920(4) 0.0470(16) Uani 1 1 d . . .
C24 C 0.0000 0.7733(5) 0.2500 0.095(4) Uani 1 2 d S . .
H24A H 0.0139 0.7931 0.3016 0.114 Uiso 0.50 1 calc PR . .
H24B H -0.0139 0.7931 0.1984 0.114 Uiso 0.50 1 calc PR . .

loop_
_atom_site_aniso_label
_atom_site_aniso_U_11
_atom_site_aniso_U_22
_atom_site_aniso_U_33
_atom_site_aniso_U_23
_atom_site_aniso_U_13
_atom_site_aniso_U_12
Ru1 0.0298(4) 0.0251(3) 0.0293(4) 0.000 -0.0057(3) 0.000
Cl1 0.092(2) 0.170(3) 0.135(3) 0.021(2) -0.0092(19) 0.026(2)
N1 0.069(3) 0.0064(17) 0.015(2) -0.0012(15) -0.020(2) 0.0059(18)
O1 0.030(2) 0.044(2) 0.046(3) -0.0187(19) -0.0121(18) 0.0092(17)
O2 0.082(4) 0.108(5) 0.087(4) -0.059(4) -0.018(3) 0.051(4)
C1 0.025(3) 0.045(3) 0.033(3) 0.005(3) -0.007(2) 0.003(2)
C2 0.031(3) 0.032(3) 0.032(3) -0.001(2) -0.003(2) 0.003(2)
C3 0.032(3) 0.033(3) 0.033(3) -0.005(2) -0.005(2) 0.000(2)
C4 0.034(3) 0.038(3) 0.037(3) -0.007(3) -0.004(3) 0.001(2)
C5 0.034(3) 0.032(3) 0.045(4) -0.006(3) -0.004(3) 0.006(2)
C6 0.041(3) 0.040(3) 0.036(3) -0.004(3) -0.006(3) -0.002(3)
C7 0.031(3) 0.039(3) 0.034(3) 0.000(2) -0.010(3) -0.001(2)
C8 0.031(3) 0.051(4) 0.059(4) -0.017(3) -0.013(3) 0.010(3)
C9 0.051(4) 0.069(5) 0.066(5) -0.012(4) -0.020(4) 0.018(4)
C10 0.035(4) 0.073(5) 0.083(6) -0.028(4) -0.006(4) -0.002(3)
C11 0.038(4) 0.074(5) 0.095(6) -0.029(4) -0.023(4) 0.021(4)
C12 0.054(4) 0.043(3) 0.043(4) -0.015(3) -0.012(3) 0.003(3)
C13 0.097(7) 0.082(6) 0.063(5) -0.036(4) 0.010(5) -0.019(5)
C14 0.106(7) 0.046(4) 0.084(6) -0.014(4) -0.016(5) -0.014(4)
C15 0.071(6) 0.074(5) 0.131(8) -0.055(6) -0.041(5) 0.002(4)
C16 0.024(3) 0.035(3) 0.029(3) 0.002(2) -0.005(2) 0.004(2)
C17 0.037(3) 0.038(3) 0.058(4) 0.012(3) -0.005(3) 0.001(3)
C18 0.051(4) 0.033(3) 0.077(5) 0.013(3) -0.004(4) 0.006(3)
C19 0.040(4) 0.052(4) 0.075(5) 0.011(4) 0.001(4) 0.015(3)
C20 0.028(3) 0.061(4) 0.093(6) 0.015(4) 0.005(4) 0.003(3)
C21 0.045(4) 0.049(4) 0.072(5) 0.009(3) 0.000(3) 0.001(3)
C22 0.048(5) 0.078(6) 0.146(9) 0.019(6) 0.002(5) 0.033(4)
C23 0.050(4) 0.044(3) 0.047(4) -0.009(3) -0.022(3) 0.002(3)
C24 0.093(10) 0.108(11) 0.083(10) 0.000 0.007(8) 0.000

loop_
_atom_type_symbol
_atom_type_description
_atom_type_scat_dispersion_real
_atom_type_scat_dispersion_imag
_atom_type_scat_source
C C 0.0033 0.0016 'International Tables Vol C Tables 4.2.6.8 and 6.1.1.4'
H H 0.0000 0.0000 'International Tables Vol C Tables 4.2.6.8 and 6.1.1.4'
N N 0.0061 0.0033 'International Tables Vol C Tables 4.2.6.8 and 6.1.1.4'
O O 0.0106 0.0060 'International Tables Vol C Tables 4.2.6.8 and 6.1.1.4'
Cl Cl 0.1484 0.1585 'International Tables Vol C Tables 4.2.6.8 and 6.1.1.4'
Ru Ru -1.2594 0.8363 'International Tables Vol C Tables 4.2.6.8 and 6.1.1.4'

loop_
_geom_angle_atom_site_label_1
_geom_angle_atom_site_label_2
_geom_angle_atom_site_label_3
_geom_angle
_geom_angle_site_symmetry_1
_geom_angle_site_symmetry_3
C23 Ru1 C23 92.8(4) 2_656 .
C23 Ru1 N1 91.6(2) 2_656 .
C23 Ru1 N1 94.9(2) . .
C23 Ru1 N1 94.9(2) 2_656 2_656
C23 Ru1 N1 91.6(2) . 2_656
N1 Ru1 N1 170.55(19) . 2_656
C23 Ru1 O1 175.3(2) 2_656 2_656
C23 Ru1 O1 90.6(2) . 2_656
N1 Ru1 O1 84.80(16) . 2_656
N1 Ru1 O1 88.30(16) 2_656 2_656
C23 Ru1 O1 90.6(2) 2_656 .
C23 Ru1 O1 175.3(2) . .
N1 Ru1 O1 88.30(16) . .
N1 Ru1 O1 84.80(16) 2_656 .
O1 Ru1 O1 86.2(2) 2_656 .
C1 N1 C16 112.7(4) . .
C1 N1 Ru1 125.1(4) . .
C16 N1 Ru1 120.0(3) . .
C3 O1 Ru1 128.7(3) . .
N1 C1 C2 127.0(5) . .
N1 C1 H1 116.5 . .
C2 C1 H1 116.5 . .
C3 C2 C7 120.6(5) . .
C3 C2 C1 124.1(5) . .
C7 C2 C1 115.1(5) . .
O1 C3 C2 122.9(5) . .
O1 C3 C4 119.0(5) . .
C2 C3 C4 118.1(5) . .
C5 C4 C3 118.1(5) . .
C5 C4 C8 122.1(5) . .
C3 C4 C8 119.8(5) . .
C4 C5 C6 124.6(5) . .
C4 C5 H5 117.7 . .
C6 C5 H5 117.7 . .
C7 C6 C5 116.8(5) . .
C7 C6 C12 123.5(5) . .
C5 C6 C12 119.6(5) . .
C6 C7 C2 121.6(5) . .
C6 C7 H7 119.2 . .
C2 C7 H7 119.2 . .
C9 C8 C10 110.1(6) . .
C9 C8 C4 110.6(5) . .
C10 C8 C4 109.9(5) . .
C9 C8 C11 107.6(6) . .
C10 C8 C11 107.0(6) . .
C4 C8 C11 111.6(5) . .
C8 C9 H9A 109.5 . .
C8 C9 H9B 109.5 . .
H9A C9 H9B 109.5 . .
C8 C9 H9C 109.5 . .
H9A C9 H9C 109.5 . .
H9B C9 H9C 109.5 . .
C8 C10 H10A 109.5 . .
C8 C10 H10B 109.5 . .
H10A C10 H10B 109.5 . .
C8 C10 H10C 109.5 . .
H10A C10 H10C 109.5 . .
H10B C10 H10C 109.5 . .
C8 C11 H11A 109.5 . .
C8 C11 H11B 109.5 . .
H11A C11 H11B 109.5 . .
C8 C11 H11C 109.5 . .
H11A C11 H11C 109.5 . .
H11B C11 H11C 109.5 . .
C14 C12 C15 108.6(7) . .
C14 C12 C13 109.3(6) . .
C15 C12 C13 106.9(7) . .
C14 C12 C6 110.5(5) . .
C15 C12 C6 112.5(5) . .
C13 C12 C6 109.1(6) . .
C12 C13 H13A 109.5 . .
C12 C13 H13B 109.5 . .
H13A C13 H13B 109.5 . .
C12 C13 H13C 109.5 . .
H13A C13 H13C 109.5 . .
H13B C13 H13C 109.5 . .
C12 C14 H14A 109.5 . .
C12 C14 H14B 109.5 . .
H14A C14 H14B 109.5 . .
C12 C14 H14C 109.5 . .
H14A C14 H14C 109.5 . .
H14B C14 H14C 109.5 . .
C12 C15 H15A 109.5 . .
C12 C15 H15B 109.5 . .
H15A C15 H15B 109.5 . .
C12 C15 H15C 109.5 . .
H15A C15 H15C 109.5 . .
H15B C15 H15C 109.5 . .
C17 C16 C21 118.9(5) . .
C17 C16 N1 119.4(5) . .
C21 C16 N1 121.7(5) . .
C18 C17 C16 120.8(6) . .
C18 C17 H17 119.6 . .
C16 C17 H17 119.6 . .
C17 C18 C19 122.4(6) . .
C17 C18 H18 118.8 . .
C19 C18 H18 118.8 . .
C18 C19 C20 117.5(6) . .
C18 C19 C22 122.4(6) . .
C20 C19 C22 120.1(6) . .
C19 C20 C21 120.7(6) . .
C19 C20 H20 119.7 . .
C21 C20 H20 119.7 . .
C16 C21 C20 119.8(6) . .
C16 C21 H21 120.1 . .
C20 C21 H21 120.1 . .
C19 C22 H22A 109.5 . .
C19 C22 H22B 109.5 . .
H22A C22 H22B 109.5 . .
C19 C22 H22C 109.5 . .
H22A C22 H22C 109.5 . .
H22B C22 H22C 109.5 . .
O2 C23 Ru1 176.1(7) . .
Cl1 C24 Cl1 112.9(9) 2 .
Cl1 C24 H24A 109.0 2 .
Cl1 C24 H24A 109.0 . .
Cl1 C24 H24B 109.0 2 .
Cl1 C24 H24B 109.0 . .
H24A C24 H24B 107.8 . .

loop_
_geom_bond_atom_site_label_1
_geom_bond_atom_site_label_2
_geom_bond_distance
_geom_bond_site_symmetry_2
Ru1 C23 1.868(7) 2_656
Ru1 C23 1.868(7) .
Ru1 N1 2.033(4) .
Ru1 N1 2.033(4) 2_656
Ru1 O1 2.039(4) 2_656
Ru1 O1 2.039(4) .
Cl1 C24 1.701(9) .
N1 C1 1.282(7) .
N1 C16 1.501(7) .
O1 C3 1.298(6) .
O2 C23 1.137(8) .
C1 C2 1.438(7) .
C1 H1 0.9300 .
C2 C3 1.407(7) .
C2 C7 1.414(7) .
C3 C4 1.430(7) .
C4 C5 1.376(8) .
C4 C8 1.527(8) .
C5 C6 1.404(8) .
C5 H5 0.9300 .
C6 C7 1.367(8) .
C6 C12 1.544(8) .
C7 H7 0.9300 .
C8 C9 1.522(10) .
C8 C10 1.526(10) .
C8 C11 1.539(9) .
C9 H9A 0.9600 .
C9 H9B 0.9600 .
C9 H9C 0.9600 .
C10 H10A 0.9600 .
C10 H10B 0.9600 .
C10 H10C 0.9600 .
C11 H11A 0.9600 .
C11 H11B 0.9600 .
C11 H11C 0.9600 .
C12 C14 1.510(10) .
C12 C15 1.513(10) .
C12 C13 1.532(10) .
C13 H13A 0.9600 .
C13 H13B 0.9600 .
C13 H13C 0.9600 .
C14 H14A 0.9600 .
C14 H14B 0.9600 .
C14 H14C 0.9600 .
C15 H15A 0.9600 .
C15 H15B 0.9600 .
C15 H15C 0.9600 .
C16 C17 1.372(8) .
C16 C21 1.379(9) .
C17 C18 1.356(8) .
C17 H17 0.9300 .
C18 C19 1.373(9) .
C18 H18 0.9300 .
C19 C20 1.382(9) .
C19 C22 1.515(9) .
C20 C21 1.403(9) .
C20 H20 0.9300 .
C21 H21 0.9300 .
C22 H22A 0.9600 .
C22 H22B 0.9600 .
C22 H22C 0.9600 .
C24 Cl1 1.701(9) 2
C24 H24A 0.9700 .
C24 H24B 0.9700 .

loop_
_geom_torsion_atom_site_label_1
_geom_torsion_atom_site_label_2
_geom_torsion_atom_site_label_3
_geom_torsion_atom_site_label_4
_geom_torsion
_geom_torsion_site_symmetry_1
_geom_torsion_site_symmetry_2
_geom_torsion_site_symmetry_3
_geom_torsion_site_symmetry_4
C23 Ru1 N1 C1 -110.3(5) 2_656 . . .
C23 Ru1 N1 C1 156.7(5) . . . .
N1 Ru1 N1 C1 23.3(5) 2_656 . . .
O1 Ru1 N1 C1 66.6(5) 2_656 . . .
O1 Ru1 N1 C1 -19.8(5) . . . .
C23 Ru1 N1 C16 88.3(4) 2_656 . . .
C23 Ru1 N1 C16 -4.7(4) . . . .
N1 Ru1 N1 C16 -138.1(4) 2_656 . . .
O1 Ru1 N1 C16 -94.8(4) 2_656 . . .
O1 Ru1 N1 C16 178.8(4) . . . .
C23 Ru1 O1 C3 109.1(5) 2_656 . . .
C23 Ru1 O1 C3 -115(3) . . . .
N1 Ru1 O1 C3 17.5(5) . . . .
N1 Ru1 O1 C3 -156.0(5) 2_656 . . .
O1 Ru1 O1 C3 -67.4(4) 2_656 . . .
C16 N1 C1 C2 175.9(5) . . . .
Ru1 N1 C1 C2 13.3(9) . . . .
N1 C1 C2 C3 5.0(9) . . . .
N1 C1 C2 C7 -178.4(6) . . . .
Ru1 O1 C3 C2 -7.2(8) . . . .
Ru1 O1 C3 C4 171.9(4) . . . .
C7 C2 C3 O1 175.2(5) . . . .
C1 C2 C3 O1 -8.3(9) . . . .
C7 C2 C3 C4 -3.9(8) . . . .
C1 C2 C3 C4 172.6(5) . . . .
O1 C3 C4 C5 -174.1(5) . . . .
C2 C3 C4 C5 5.0(8) . . . .
O1 C3 C4 C8 5.9(8) . . . .
C2 C3 C4 C8 -175.0(5) . . . .
C3 C4 C5 C6 -2.3(9) . . . .
C8 C4 C5 C6 177.7(6) . . . .
C4 C5 C6 C7 -1.8(9) . . . .
C4 C5 C6 C12 177.8(6) . . . .
C5 C6 C7 C2 3.1(8) . . . .
C12 C6 C7 C2 -176.6(6) . . . .
C3 C2 C7 C6 -0.2(9) . . . .
C1 C2 C7 C6 -177.0(5) . . . .
C5 C4 C8 C9 115.1(7) . . . .
C3 C4 C8 C9 -64.9(7) . . . .
C5 C4 C8 C10 -123.2(6) . . . .
C3 C4 C8 C10 56.8(8) . . . .
C5 C4 C8 C11 -4.6(9) . . . .
C3 C4 C8 C11 175.4(6) . . . .
C7 C6 C12 C14 118.2(7) . . . .
C5 C6 C12 C14 -61.4(8) . . . .
C7 C6 C12 C15 -3.3(10) . . . .
C5 C6 C12 C15 177.1(7) . . . .
C7 C6 C12 C13 -121.7(7) . . . .
C5 C6 C12 C13 58.7(8) . . . .
C1 N1 C16 C17 128.6(6) . . . .
Ru1 N1 C16 C17 -67.8(6) . . . .
C1 N1 C16 C21 -52.1(7) . . . .
Ru1 N1 C16 C21 111.5(6) . . . .
C21 C16 C17 C18 -1.1(10) . . . .
N1 C16 C17 C18 178.3(6) . . . .
C16 C17 C18 C19 0.9(11) . . . .
C17 C18 C19 C20 -0.2(12) . . . .
C17 C18 C19 C22 179.7(8) . . . .
C18 C19 C20 C21 -0.4(12) . . . .
C22 C19 C20 C21 179.7(8) . . . .
C17 C16 C21 C20 0.5(11) . . . .
N1 C16 C21 C20 -178.8(6) . . . .
C19 C20 C21 C16 0.2(12) . . . .
C23 Ru1 C23 O2 178(100) 2_656 . . .
N1 Ru1 C23 O2 -90(8) . . . .
N1 Ru1 C23 O2 83(8) 2_656 . . .
O1 Ru1 C23 O2 -5(8) 2_656 . . .
O1 Ru1 C23 O2 42(10) . . . .
